data_7707639
loop_
_publ_author_name
'Feuerstein, Wolfram'
'Breher, Frank'

_publ_section_title
;
 Non-palindromic (C^C^D) gold(III) pincer complexes are not accessible by
 intramolecular oxidative addition of biphenylenes - an experimental and
 quantum chemical study.
;
_journal_issue 28
_journal_name_full 'Dalton transactions (Cambridge, England : 2003)'
_journal_page_first 9754
_journal_page_last 9767
_journal_paper_doi 10.1039/d1dt00953b
_journal_volume 50
_journal_year 2021
_chemical_formula_moiety 'C30 H24 Au N P, F6 Sb'
_chemical_formula_sum 'C30 H24 Au F6 N P Sb'
_chemical_formula_weight 862.19
_space_group_crystal_system orthorhombic
_space_group_IT_number 61
_space_group_name_Hall '-P 2ac 2ab'
_space_group_name_H-M_alt 'P b c a'
_atom_sites_solution_hydrogens geom
_atom_sites_solution_primary dual
_audit_creation_date 2020-02-10
_audit_creation_method
;
Olex2 1.3
(compiled Nov 21 2019 18:26:39 for OlexSys, GUI svn.r6003)
;
_audit_update_record
;
2020-07-22 deposited with the CCDC.	2021-06-09 downloaded from the CCDC.
;
_cell_angle_alpha 90
_cell_angle_beta 90
_cell_angle_gamma 90
_cell_formula_units_Z 8
_cell_length_a 16.301(3)
_cell_length_b 17.737(4)
_cell_length_c 20.159(4)
_cell_measurement_reflns_used 115205
_cell_measurement_temperature 200
_cell_measurement_theta_max 29.35
_cell_measurement_theta_min 1.55
_cell_volume 5829(2)
_computing_molecular_graphics 'Olex2 1.3 (Dolomanov et al., 2009)'
_computing_publication_material 'Olex2 1.3 (Dolomanov et al., 2009)'
_computing_structure_refinement 'SHELXL 2017/1 (Sheldrick, 2015)'
_computing_structure_solution 'SHELXT 2014/5 (Sheldrick, 2014)'
_diffrn_ambient_temperature 200
_diffrn_detector 'image plate (34 cm diameter)'
_diffrn_detector_area_resol_mean 6.67
_diffrn_detector_type STOE
_diffrn_measured_fraction_theta_full 1.000
_diffrn_measured_fraction_theta_max 1.000
_diffrn_measurement_device '2-circle goniometer'
_diffrn_measurement_device_type 'STOE IPDS 2'
_diffrn_measurement_method 'rotation method'
_diffrn_radiation_collimation '0.5 mm diameter, monocapillary'
_diffrn_radiation_monochromator 'plane graphite'
_diffrn_radiation_polarisn_norm 0
_diffrn_radiation_type 'Mo K\a'
_diffrn_radiation_wavelength 0.71073
_diffrn_reflns_av_R_equivalents 0.1100
_diffrn_reflns_av_unetI/netI 0.0333
_diffrn_reflns_Laue_measured_fraction_full 1.000
_diffrn_reflns_Laue_measured_fraction_max 1.000
_diffrn_reflns_limit_h_max 19
_diffrn_reflns_limit_h_min -19
_diffrn_reflns_limit_k_max 21
_diffrn_reflns_limit_k_min -21
_diffrn_reflns_limit_l_max 24
_diffrn_reflns_limit_l_min -24
_diffrn_reflns_number 75062
_diffrn_reflns_point_group_measured_fraction_full 1.000
_diffrn_reflns_point_group_measured_fraction_max 1.000
_diffrn_reflns_theta_full 25.242
_diffrn_reflns_theta_max 25.347
_diffrn_reflns_theta_min 1.975
_diffrn_source 'sealed X-ray tube, 12 x 0.4 mm long-fine focus'
_diffrn_source_current 40
_diffrn_source_power 2.000
_diffrn_source_voltage 50
_exptl_absorpt_coefficient_mu 6.069
_exptl_absorpt_correction_T_max 0.6944
_exptl_absorpt_correction_T_min 0.5744
_exptl_absorpt_correction_type numerical
_exptl_absorpt_process_details
'Stoe & Cie, X-RED, version 1.28b: Program for data reduction and absorptioncorrection, Stoe &CieGmbH, Darmatadt, Germany, 2005.'
_exptl_crystal_colour colourless
_exptl_crystal_colour_primary colourless
_exptl_crystal_density_diffrn 1.965
_exptl_crystal_description irregular
_exptl_crystal_F_000 3280
_exptl_crystal_size_max 0.2
_exptl_crystal_size_mid 0.2
_exptl_crystal_size_min 0.2
_refine_diff_density_max 1.663
_refine_diff_density_min -3.107
_refine_diff_density_rms 0.160
_refine_ls_extinction_method none
_refine_ls_goodness_of_fit_ref 1.111
_refine_ls_hydrogen_treatment constr
_refine_ls_matrix_type full
_refine_ls_number_parameters 361
_refine_ls_number_reflns 5334
_refine_ls_number_restraints 0
_refine_ls_restrained_S_all 1.111
_refine_ls_R_factor_all 0.0446
_refine_ls_R_factor_gt 0.0389
_refine_ls_shift/su_max 0.001
_refine_ls_shift/su_mean 0.000
_refine_ls_structure_factor_coef Fsqd
_refine_ls_weighting_details 'w=1/[\s^2^(Fo^2^)+(0.0655P)^2^+3.1739P] where P=(Fo^2^+2Fc^2^)/3'
_refine_ls_weighting_scheme calc
_refine_ls_wR_factor_gt 0.1010
_refine_ls_wR_factor_ref 0.1053
_reflns_Friedel_coverage 0.000
_reflns_number_gt 4557
_reflns_number_total 5334
_reflns_threshold_expression 'I > 2\s(I)'
_cod_data_source_file d1dt00953b2.cif
_cod_data_source_block hw_a_CCDC3
_cod_depositor_comments 'Adding full bibliography for 7707636--7707640.cif.'
_cod_database_code 7707639
_shelx_shelxl_version_number 2017/1
_shelx_space_group_comment
;
The symmetry employed for this shelxl refinement is uniquely defined
by the following loop, which should always be used as a source of
symmetry information in preference to the above space-group names.
They are only intended as comments.
;
_shelx_estimated_absorpt_t_max 0.377
_shelx_estimated_absorpt_t_min 0.377
_olex2_refinement_description
;
1. Fixed Uiso
 At 1.2 times of:
  All C(H) groups, All C(H,H) groups
2.a Secondary CH2 refined with riding coordinates:
 C13(H13A,H13B)
2.b Aromatic/amide H refined with riding coordinates:
 C8(H8), C22(H22), C9(H9), C30(H30), C21(H21), C25(H25), C15(H15), C19(H19),
 C29(H29), C24(H24), C18(H18), C23(H23), C16(H16), C2(H2), C3(H3), C4(H4),
 C10(H10), C11(H11), C28(H28), C17(H17), C26(H26), C27(H27)
;
_olex2_submission_special_instructions 'No special instructions were received'

loop_
_space_group_symop_operation_xyz
'x, y, z'
'-x+1/2, -y, z+1/2'
'-x, y+1/2, -z+1/2'
'x+1/2, -y+1/2, -z'
'-x, -y, -z'
'x-1/2, y, -z-1/2'
'x, -y-1/2, z-1/2'
'-x-1/2, y-1/2, z'

loop_
_atom_site_label
_atom_site_type_symbol
_atom_site_fract_x
_atom_site_fract_y
_atom_site_fract_z
_atom_site_U_iso_or_equiv
_atom_site_adp_type
_atom_site_occupancy
_atom_site_site_symmetry_order
_atom_site_calc_flag
_atom_site_refinement_flags_posn
_atom_site_refinement_flags_adp
_atom_site_refinement_flags_occupancy
_atom_site_disorder_assembly
_atom_site_disorder_group
Au1 Au 0.31767(2) 0.29598(2) 0.51003(2) 0.04367(11) Uani 1 1 d . . . . .
Sb1 Sb 0.55697(2) 0.88906(2) 0.65823(2) 0.04148(12) Uani 1 1 d . . . . .
P1 P 0.27061(8) 0.38172(7) 0.43790(7) 0.0395(3) Uani 1 1 d . . . . .
F4 F 0.5452(2) 0.9822(2) 0.7003(2) 0.0682(10) Uani 1 1 d . . . . .
F1 F 0.4477(2) 0.8683(2) 0.6755(3) 0.0769(12) Uani 1 1 d . . . . .
F3 F 0.5691(3) 0.7974(2) 0.6143(2) 0.0756(12) Uani 1 1 d . . . . .
F2 F 0.5880(3) 0.8448(2) 0.7369(2) 0.0806(12) Uani 1 1 d . . . . .
F5 F 0.5278(3) 0.9345(3) 0.5782(2) 0.0976(16) Uani 1 1 d . . . . .
F6 F 0.6664(3) 0.9112(3) 0.6408(3) 0.0922(16) Uani 1 1 d . . . . .
N1 N 0.3589(3) 0.2167(3) 0.5776(2) 0.0465(11) Uani 1 1 d . . . . .
C8 C 0.3330(4) 0.6423(3) 0.4590(3) 0.0483(13) Uani 1 1 d . . . . .
H8 H 0.310341 0.627149 0.417725 0.058 Uiso 1 1 calc R U . . .
C7 C 0.3172(3) 0.6047(3) 0.5171(3) 0.0423(13) Uani 1 1 d . . . . .
C22 C 0.3954(4) 0.5282(4) 0.3193(3) 0.0561(15) Uani 1 1 d . . . . .
H22 H 0.385236 0.555547 0.279689 0.067 Uiso 1 1 calc R U . . .
C6 C 0.2780(3) 0.5378(3) 0.5497(2) 0.0429(12) Uani 1 1 d . . . . .
C14 C 0.2181(3) 0.3388(3) 0.3692(3) 0.0409(11) Uani 1 1 d . . . . .
C1 C 0.2321(3) 0.4738(3) 0.5425(3) 0.0411(11) Uani 1 1 d . . . . .
C9 C 0.3850(4) 0.7049(3) 0.4652(3) 0.0567(16) Uani 1 1 d . . . . .
H9 H 0.397830 0.732810 0.426275 0.068 Uiso 1 1 calc R U . . .
C30 C 0.3936(3) 0.1529(3) 0.5567(3) 0.0485(13) Uani 1 1 d . . . . .
H30 H 0.401573 0.145435 0.510489 0.058 Uiso 1 1 calc R U . . .
C13 C 0.1986(3) 0.4459(3) 0.4779(3) 0.0433(12) Uani 1 1 d . . . . .
H13A H 0.187724 0.489323 0.448259 0.052 Uiso 1 1 calc R U . . .
H13B H 0.145941 0.419544 0.485780 0.052 Uiso 1 1 calc R U . . .
C21 C 0.3352(4) 0.4819(3) 0.3452(3) 0.0480(13) Uani 1 1 d . . . . .
H21 H 0.283448 0.478550 0.323668 0.058 Uiso 1 1 calc R U . . .
C25 C 0.4256(3) 0.4467(4) 0.4331(3) 0.0541(14) Uani 1 1 d . . . . .
H25 H 0.437052 0.418891 0.472317 0.065 Uiso 1 1 calc R U . . .
C5 C 0.3112(3) 0.5609(4) 0.6117(3) 0.0495(13) Uani 1 1 d . . . . .
C15 C 0.2487(4) 0.2714(3) 0.3448(3) 0.0513(13) Uani 1 1 d . . . . .
H15 H 0.296908 0.250236 0.363617 0.062 Uiso 1 1 calc R U . . .
C19 C 0.1476(4) 0.3699(4) 0.3400(3) 0.0557(15) Uani 1 1 d . . . . .
H19 H 0.126148 0.416322 0.355784 0.067 Uiso 1 1 calc R U . . .
C20 C 0.3499(3) 0.4400(3) 0.4027(3) 0.0433(12) Uani 1 1 d . . . . .
C29 C 0.4181(4) 0.0976(3) 0.6001(3) 0.0525(14) Uani 1 1 d . . . . .
H29 H 0.443026 0.052824 0.583863 0.063 Uiso 1 1 calc R U . . .
C12 C 0.3508(4) 0.6282(4) 0.5781(3) 0.0524(14) Uani 1 1 d . . . . .
C24 C 0.4846(4) 0.4936(4) 0.4067(4) 0.0647(17) Uani 1 1 d . . . . .
H24 H 0.536531 0.497545 0.427758 0.078 Uiso 1 1 calc R U . . .
C18 C 0.1100(4) 0.3330(4) 0.2887(3) 0.0645(17) Uani 1 1 d . . . . .
H18 H 0.062625 0.354352 0.268818 0.077 Uiso 1 1 calc R U . . .
C23 C 0.4691(4) 0.5347(4) 0.3503(3) 0.0594(16) Uani 1 1 d . . . . .
H23 H 0.509733 0.567693 0.333036 0.071 Uiso 1 1 calc R U . . .
C16 C 0.2095(4) 0.2350(4) 0.2933(3) 0.0583(15) Uani 1 1 d . . . . .
H16 H 0.230714 0.188715 0.276999 0.070 Uiso 1 1 calc R U . . .
C2 C 0.2208(4) 0.4321(3) 0.6017(3) 0.0529(14) Uani 1 1 d . . . . .
H2 H 0.188840 0.387362 0.600363 0.063 Uiso 1 1 calc R U . . .
C3 C 0.2548(4) 0.4543(4) 0.6615(3) 0.0588(16) Uani 1 1 d . . . . .
H3 H 0.245374 0.424018 0.699589 0.071 Uiso 1 1 calc R U . . .
C4 C 0.3026(4) 0.5197(4) 0.6684(3) 0.0632(17) Uani 1 1 d . . . . .
H4 H 0.327057 0.534036 0.709277 0.076 Uiso 1 1 calc R U . . .
C10 C 0.4183(5) 0.7282(4) 0.5243(4) 0.0628(16) Uani 1 1 d . . . . .
H10 H 0.453271 0.771002 0.525303 0.075 Uiso 1 1 calc R U . . .
C11 C 0.4010(4) 0.6887(4) 0.5837(3) 0.0653(18) Uani 1 1 d . . . . .
H11 H 0.423286 0.703846 0.625190 0.078 Uiso 1 1 calc R U . . .
C28 C 0.4067(5) 0.1071(4) 0.6665(4) 0.0687(19) Uani 1 1 d . . . . .
H28 H 0.423607 0.069692 0.697376 0.082 Uiso 1 1 calc R U . . .
C17 C 0.1400(5) 0.2651(4) 0.2655(3) 0.0665(18) Uani 1 1 d . . . . .
H17 H 0.112681 0.239447 0.230545 0.080 Uiso 1 1 calc R U . . .
C26 C 0.3477(5) 0.2261(4) 0.6431(3) 0.071(2) Uani 1 1 d . . . . .
H26 H 0.323639 0.271521 0.658728 0.085 Uiso 1 1 calc R U . . .
C27 C 0.3698(6) 0.1727(5) 0.6874(4) 0.086(3) Uani 1 1 d . . . . .
H27 H 0.359791 0.180482 0.733327 0.103 Uiso 1 1 calc R U . . .

loop_
_atom_site_aniso_label
_atom_site_aniso_U_11
_atom_site_aniso_U_22
_atom_site_aniso_U_33
_atom_site_aniso_U_23
_atom_site_aniso_U_13
_atom_site_aniso_U_12
Au1 0.05658(17) 0.03784(16) 0.03659(16) 0.00316(8) -0.00465(8) 0.00814(9)
Sb1 0.0462(2) 0.0362(2) 0.0419(2) 0.00363(14) 0.00480(14) 0.00185(14)
P1 0.0473(7) 0.0340(7) 0.0371(6) 0.0030(5) -0.0030(5) 0.0057(5)
F4 0.085(3) 0.0412(18) 0.078(3) -0.0084(18) 0.013(2) 0.0021(18)
F1 0.052(2) 0.071(2) 0.108(3) 0.005(2) 0.010(2) -0.0028(18)
F3 0.079(3) 0.057(2) 0.091(3) -0.027(2) -0.019(2) 0.0183(19)
F2 0.109(3) 0.075(3) 0.058(2) 0.014(2) -0.010(2) 0.022(2)
F5 0.136(4) 0.106(4) 0.051(2) 0.020(2) 0.015(2) 0.060(3)
F6 0.060(2) 0.075(3) 0.141(5) 0.012(3) 0.037(3) -0.003(2)
N1 0.060(3) 0.039(2) 0.041(2) -0.0005(19) -0.005(2) 0.009(2)
C8 0.059(3) 0.042(3) 0.043(3) -0.001(2) -0.007(3) -0.002(3)
C7 0.050(3) 0.041(3) 0.035(3) -0.002(2) -0.001(2) 0.004(2)
C22 0.066(4) 0.058(4) 0.045(3) 0.008(3) 0.003(3) -0.006(3)
C6 0.048(3) 0.047(3) 0.033(2) -0.001(2) 0.009(2) 0.004(2)
C14 0.048(3) 0.035(3) 0.040(3) 0.008(2) -0.003(2) -0.001(2)
C1 0.040(3) 0.042(3) 0.041(3) 0.001(2) 0.011(2) 0.008(2)
C9 0.071(4) 0.047(3) 0.051(4) 0.007(3) -0.008(3) -0.010(3)
C30 0.056(3) 0.047(3) 0.042(3) 0.004(2) -0.002(2) 0.005(3)
C13 0.049(3) 0.034(3) 0.047(3) 0.003(2) -0.001(2) 0.003(2)
C21 0.051(3) 0.048(3) 0.045(3) 0.004(3) -0.002(2) 0.004(3)
C25 0.050(3) 0.065(4) 0.047(3) 0.011(3) -0.004(3) 0.004(3)
C5 0.053(3) 0.057(4) 0.038(3) 0.003(3) 0.003(2) -0.001(3)
C15 0.060(3) 0.045(3) 0.048(3) -0.001(2) 0.000(3) 0.010(3)
C19 0.064(4) 0.045(3) 0.057(4) 0.001(3) -0.017(3) 0.003(3)
C20 0.049(3) 0.043(3) 0.038(3) 0.000(2) 0.000(2) 0.006(2)
C29 0.056(3) 0.040(3) 0.062(4) 0.006(3) -0.008(3) 0.011(3)
C12 0.057(3) 0.061(4) 0.039(3) -0.004(3) 0.001(2) -0.005(3)
C24 0.049(3) 0.081(5) 0.065(4) 0.003(4) 0.003(3) -0.005(3)
C18 0.066(4) 0.066(4) 0.062(4) 0.002(3) -0.025(3) 0.003(3)
C23 0.057(3) 0.061(4) 0.060(4) 0.000(3) 0.015(3) -0.007(3)
C16 0.084(4) 0.044(3) 0.047(3) -0.004(3) -0.001(3) -0.003(3)
C2 0.061(3) 0.046(3) 0.052(3) 0.004(3) 0.017(3) -0.001(3)
C3 0.073(4) 0.068(4) 0.036(3) 0.011(3) 0.009(3) -0.002(3)
C4 0.069(4) 0.081(5) 0.039(3) 0.003(3) 0.003(3) -0.003(4)
C10 0.073(4) 0.057(4) 0.059(4) 0.003(3) -0.001(3) -0.015(3)
C11 0.070(4) 0.077(5) 0.048(3) -0.007(3) -0.001(3) -0.020(4)
C28 0.071(4) 0.067(4) 0.068(4) 0.031(4) -0.002(3) 0.010(3)
C17 0.087(5) 0.057(4) 0.056(4) -0.002(3) -0.022(3) -0.013(4)
C26 0.112(6) 0.067(4) 0.034(3) 0.002(3) 0.009(3) 0.041(4)
C27 0.119(6) 0.096(6) 0.044(4) 0.018(4) 0.006(4) 0.045(5)

loop_
_atom_type_symbol
_atom_type_description
_atom_type_scat_dispersion_real
_atom_type_scat_dispersion_imag
_atom_type_scat_source
C C 0.0033 0.0016 'International Tables Vol C Tables 4.2.6.8 and 6.1.1.4'
H H 0.0000 0.0000 'International Tables Vol C Tables 4.2.6.8 and 6.1.1.4'
Au Au -2.0133 8.8022 'International Tables Vol C Tables 4.2.6.8 and 6.1.1.4'
F F 0.0171 0.0103 'International Tables Vol C Tables 4.2.6.8 and 6.1.1.4'
N N 0.0061 0.0033 'International Tables Vol C Tables 4.2.6.8 and 6.1.1.4'
P P 0.1023 0.0942 'International Tables Vol C Tables 4.2.6.8 and 6.1.1.4'
Sb Sb -0.5866 1.5461 'International Tables Vol C Tables 4.2.6.8 and 6.1.1.4'

loop_
_geom_angle_atom_site_label_1
_geom_angle_atom_site_label_2
_geom_angle_atom_site_label_3
_geom_angle
_geom_angle_site_symmetry_1
_geom_angle_site_symmetry_3
_geom_angle_publ_flag
N1 Au1 P1 178.85(15) . . ?
F1 Sb1 F4 89.51(19) . . ?
F1 Sb1 F3 91.0(2) . . ?
F1 Sb1 F5 90.2(2) . . ?
F1 Sb1 F6 179.3(2) . . ?
F3 Sb1 F4 178.6(2) . . ?
F3 Sb1 F5 89.6(2) . . ?
F2 Sb1 F4 90.9(2) . . ?
F2 Sb1 F1 91.0(2) . . ?
F2 Sb1 F3 90.4(2) . . ?
F2 Sb1 F5 178.8(2) . . ?
F2 Sb1 F6 89.4(2) . . ?
F5 Sb1 F4 89.1(2) . . ?
F6 Sb1 F4 89.9(2) . . ?
F6 Sb1 F3 89.6(2) . . ?
F6 Sb1 F5 89.4(3) . . ?
C14 P1 Au1 112.10(17) . . ?
C14 P1 C13 107.3(3) . . ?
C14 P1 C20 106.4(2) . . ?
C13 P1 Au1 110.95(19) . . ?
C20 P1 Au1 113.57(18) . . ?
C20 P1 C13 106.1(3) . . ?
C30 N1 Au1 120.5(4) . . ?
C30 N1 C26 118.2(5) . . ?
C26 N1 Au1 121.3(4) . . ?
C7 C8 H8 122.4 . . ?
C7 C8 C9 115.1(6) . . ?
C9 C8 H8 122.4 . . ?
C8 C7 C6 147.1(6) . . ?
C8 C7 C12 121.8(6) . . ?
C12 C7 C6 91.0(5) . . ?
C21 C22 H22 119.8 . . ?
C23 C22 H22 119.8 . . ?
C23 C22 C21 120.4(6) . . ?
C1 C6 C7 147.5(5) . . ?
C1 C6 C5 122.7(5) . . ?
C5 C6 C7 89.8(5) . . ?
C15 C14 P1 117.8(4) . . ?
C15 C14 C19 119.0(5) . . ?
C19 C14 P1 123.2(4) . . ?
C6 C1 C13 124.5(5) . . ?
C6 C1 C2 114.5(5) . . ?
C2 C1 C13 120.9(5) . . ?
C8 C9 H9 118.2 . . ?
C10 C9 C8 123.6(6) . . ?
C10 C9 H9 118.2 . . ?
N1 C30 H30 119.0 . . ?
N1 C30 C29 121.9(6) . . ?
C29 C30 H30 119.0 . . ?
P1 C13 H13A 109.5 . . ?
P1 C13 H13B 109.5 . . ?
C1 C13 P1 110.8(4) . . ?
C1 C13 H13A 109.5 . . ?
C1 C13 H13B 109.5 . . ?
H13A C13 H13B 108.1 . . ?
C22 C21 H21 119.8 . . ?
C22 C21 C20 120.5(5) . . ?
C20 C21 H21 119.8 . . ?
C20 C25 H25 119.9 . . ?
C24 C25 H25 119.9 . . ?
C24 C25 C20 120.2(6) . . ?
C6 C5 C12 89.7(5) . . ?
C4 C5 C6 122.9(6) . . ?
C4 C5 C12 147.1(6) . . ?
C14 C15 H15 119.9 . . ?
C16 C15 C14 120.2(6) . . ?
C16 C15 H15 119.9 . . ?
C14 C19 H19 120.2 . . ?
C18 C19 C14 119.7(6) . . ?
C18 C19 H19 120.2 . . ?
C21 C20 P1 120.6(4) . . ?
C25 C20 P1 121.0(4) . . ?
C25 C20 C21 118.3(5) . . ?
C30 C29 H29 120.1 . . ?
C28 C29 C30 119.9(6) . . ?
C28 C29 H29 120.1 . . ?
C7 C12 C5 89.5(5) . . ?
C11 C12 C7 122.9(6) . . ?
C11 C12 C5 147.5(6) . . ?
C25 C24 H24 119.6 . . ?
C23 C24 C25 120.8(6) . . ?
C23 C24 H24 119.6 . . ?
C19 C18 H18 119.5 . . ?
C19 C18 C17 121.0(6) . . ?
C17 C18 H18 119.5 . . ?
C22 C23 C24 119.8(6) . . ?
C22 C23 H23 120.1 . . ?
C24 C23 H23 120.1 . . ?
C15 C16 H16 119.7 . . ?
C17 C16 C15 120.5(6) . . ?
C17 C16 H16 119.7 . . ?
C1 C2 H2 118.9 . . ?
C3 C2 C1 122.2(6) . . ?
C3 C2 H2 118.9 . . ?
C2 C3 H3 118.5 . . ?
C2 C3 C4 123.0(6) . . ?
C4 C3 H3 118.5 . . ?
C5 C4 C3 114.6(6) . . ?
C5 C4 H4 122.7 . . ?
C3 C4 H4 122.7 . . ?
C9 C10 H10 119.8 . . ?
C9 C10 C11 120.5(6) . . ?
C11 C10 H10 119.7 . . ?
C12 C11 C10 116.1(6) . . ?
C12 C11 H11 121.9 . . ?
C10 C11 H11 121.9 . . ?
C29 C28 H28 121.1 . . ?
C29 C28 C27 117.7(6) . . ?
C27 C28 H28 121.1 . . ?
C18 C17 H17 120.2 . . ?
C16 C17 C18 119.5(6) . . ?
C16 C17 H17 120.2 . . ?
N1 C26 H26 119.1 . . ?
N1 C26 C27 121.8(6) . . ?
C27 C26 H26 119.1 . . ?
C28 C27 H27 119.8 . . ?
C26 C27 C28 120.5(7) . . ?
C26 C27 H27 119.8 . . ?

loop_
_geom_bond_atom_site_label_1
_geom_bond_atom_site_label_2
_geom_bond_distance
_geom_bond_site_symmetry_2
_geom_bond_publ_flag
Au1 P1 2.2395(13) . ?
Au1 N1 2.069(5) . ?
Sb1 F4 1.867(4) . ?
Sb1 F1 1.851(4) . ?
Sb1 F3 1.861(4) . ?
Sb1 F2 1.840(4) . ?
Sb1 F5 1.865(4) . ?
Sb1 F6 1.860(4) . ?
P1 C14 1.798(5) . ?
P1 C13 1.824(6) . ?
P1 C20 1.800(6) . ?
N1 C30 1.334(7) . ?
N1 C26 1.344(8) . ?
C8 H8 0.9500 . ?
C8 C7 1.371(8) . ?
C8 C9 1.402(8) . ?
C7 C6 1.499(8) . ?
C7 C12 1.410(8) . ?
C22 H22 0.9500 . ?
C22 C21 1.381(8) . ?
C22 C23 1.358(9) . ?
C6 C1 1.367(7) . ?
C6 C5 1.423(8) . ?
C14 C15 1.385(8) . ?
C14 C19 1.402(8) . ?
C1 C13 1.497(8) . ?
C1 C2 1.417(8) . ?
C9 H9 0.9500 . ?
C9 C10 1.373(10) . ?
C30 H30 0.9500 . ?
C30 C29 1.374(8) . ?
C13 H13A 0.9900 . ?
C13 H13B 0.9900 . ?
C21 H21 0.9500 . ?
C21 C20 1.399(8) . ?
C25 H25 0.9500 . ?
C25 C20 1.384(8) . ?
C25 C24 1.377(9) . ?
C5 C12 1.517(9) . ?
C5 C4 1.364(9) . ?
C15 H15 0.9500 . ?
C15 C16 1.380(9) . ?
C19 H19 0.9500 . ?
C19 C18 1.369(9) . ?
C29 H29 0.9500 . ?
C29 C28 1.362(10) . ?
C12 C11 1.354(9) . ?
C24 H24 0.9500 . ?
C24 C23 1.375(10) . ?
C18 H18 0.9500 . ?
C18 C17 1.381(10) . ?
C23 H23 0.9500 . ?
C16 H16 0.9500 . ?
C16 C17 1.372(10) . ?
C2 H2 0.9500 . ?
C2 C3 1.384(9) . ?
C3 H3 0.9500 . ?
C3 C4 1.403(10) . ?
C4 H4 0.9500 . ?
C10 H10 0.9500 . ?
C10 C11 1.416(10) . ?
C11 H11 0.9500 . ?
C28 H28 0.9500 . ?
C28 C27 1.376(11) . ?
C17 H17 0.9500 . ?
C26 H26 0.9500 . ?
C26 C27 1.350(10) . ?
C27 H27 0.9500 . ?

loop_
_geom_torsion_atom_site_label_1
_geom_torsion_atom_site_label_2
_geom_torsion_atom_site_label_3
_geom_torsion_atom_site_label_4
_geom_torsion
_geom_torsion_site_symmetry_1
_geom_torsion_site_symmetry_2
_geom_torsion_site_symmetry_3
_geom_torsion_site_symmetry_4
_geom_torsion_publ_flag
Au1 P1 C14 C15 -37.0(5) . . . . ?
Au1 P1 C14 C19 142.3(5) . . . . ?
Au1 P1 C13 C1 47.2(4) . . . . ?
Au1 P1 C20 C21 163.0(4) . . . . ?
Au1 P1 C20 C25 -19.4(5) . . . . ?
Au1 N1 C30 C29 -176.9(5) . . . . ?
Au1 N1 C26 C27 175.9(7) . . . . ?
P1 C14 C15 C16 178.2(5) . . . . ?
P1 C14 C19 C18 -178.6(5) . . . . ?
N1 C30 C29 C28 0.4(10) . . . . ?
N1 C26 C27 C28 1.6(15) . . . . ?
C8 C7 C6 C1 -2.3(16) . . . . ?
C8 C7 C6 C5 175.6(9) . . . . ?
C8 C7 C12 C5 -177.2(6) . . . . ?
C8 C7 C12 C11 -0.4(10) . . . . ?
C8 C9 C10 C11 -0.1(12) . . . . ?
C7 C8 C9 C10 -0.1(10) . . . . ?
C7 C6 C1 C13 -0.2(12) . . . . ?
C7 C6 C1 C2 177.1(8) . . . . ?
C7 C6 C5 C12 -0.2(4) . . . . ?
C7 C6 C5 C4 -176.1(6) . . . . ?
C7 C12 C11 C10 0.1(11) . . . . ?
C22 C21 C20 P1 178.2(5) . . . . ?
C22 C21 C20 C25 0.6(9) . . . . ?
C6 C7 C12 C5 -0.2(4) . . . . ?
C6 C7 C12 C11 176.6(7) . . . . ?
C6 C1 C13 P1 90.9(6) . . . . ?
C6 C1 C2 C3 -0.9(8) . . . . ?
C6 C5 C12 C7 0.2(5) . . . . ?
C6 C5 C12 C11 -174.8(11) . . . . ?
C6 C5 C4 C3 -3.1(10) . . . . ?
C14 P1 C13 C1 170.0(4) . . . . ?
C14 P1 C20 C21 39.3(5) . . . . ?
C14 P1 C20 C25 -143.1(5) . . . . ?
C14 C15 C16 C17 0.3(10) . . . . ?
C14 C19 C18 C17 0.5(11) . . . . ?
C1 C6 C5 C12 178.4(5) . . . . ?
C1 C6 C5 C4 2.6(9) . . . . ?
C1 C2 C3 C4 0.3(10) . . . . ?
C9 C8 C7 C6 -174.1(8) . . . . ?
C9 C8 C7 C12 0.4(9) . . . . ?
C9 C10 C11 C12 0.2(11) . . . . ?
C30 N1 C26 C27 -0.7(12) . . . . ?
C30 C29 C28 C27 0.5(11) . . . . ?
C13 P1 C14 C15 -159.1(5) . . . . ?
C13 P1 C14 C19 20.2(6) . . . . ?
C13 P1 C20 C21 -74.8(5) . . . . ?
C13 P1 C20 C25 102.8(5) . . . . ?
C13 C1 C2 C3 176.5(5) . . . . ?
C21 C22 C23 C24 1.7(10) . . . . ?
C25 C24 C23 C22 -1.3(11) . . . . ?
C5 C6 C1 C13 -177.7(5) . . . . ?
C5 C6 C1 C2 -0.4(8) . . . . ?
C5 C12 C11 C10 174.2(9) . . . . ?
C15 C14 C19 C18 0.7(10) . . . . ?
C15 C16 C17 C18 1.0(11) . . . . ?
C19 C14 C15 C16 -1.1(9) . . . . ?
C19 C18 C17 C16 -1.4(12) . . . . ?
C20 P1 C14 C15 87.7(5) . . . . ?
C20 P1 C14 C19 -93.0(5) . . . . ?
C20 P1 C13 C1 -76.6(4) . . . . ?
C20 C25 C24 C23 0.5(10) . . . . ?
C29 C28 C27 C26 -1.5(14) . . . . ?
C12 C7 C6 C1 -177.7(8) . . . . ?
C12 C7 C6 C5 0.2(5) . . . . ?
C12 C5 C4 C3 -175.4(9) . . . . ?
C24 C25 C20 P1 -177.8(5) . . . . ?
C24 C25 C20 C21 -0.1(9) . . . . ?
C23 C22 C21 C20 -1.4(9) . . . . ?
C2 C1 C13 P1 -86.3(6) . . . . ?
C2 C3 C4 C5 1.7(10) . . . . ?
C4 C5 C12 C7 173.8(10) . . . . ?
C4 C5 C12 C11 -1.3(19) . . . . ?
C26 N1 C30 C29 -0.3(9) . . . . ?
